data_4510398
loop_
_publ_author_name
'Karasawa, Satoru'
'Hagihara, Ryusuke'
'Abe, Yuichiro'
'Harada, Naomi'
'Todo, Jun-ichi'
'Koga, Noboru'

_publ_section_title
;
 Crystal Structures, Thermal Properties, and Emission Behaviors
 ofN,N-R-Phenyl-7-amino-2,4-trifluoromethylquinoline Derivatives:
 Supercooled Liquid-to-Crystal Transformation Induced by Mechanical
 Stimuli
;
_journal_issue 5
_journal_name_full 'Crystal Growth &amp; Design'
_journal_page_first 2468
_journal_paper_doi 10.1021/cg5001842
_journal_volume 14
_journal_year 2014
_chemical_formula_moiety 'C19 H14 F6 N2'
_chemical_formula_sum 'C19 H14 F6 N2'
_chemical_formula_weight 384.32
_space_group_IT_number 2
_symmetry_cell_setting triclinic
_symmetry_Int_Tables_number 2
_symmetry_space_group_name_Hall '-P 1'
_symmetry_space_group_name_H-M 'P -1'
_atom_sites_solution_hydrogens geom
_atom_sites_solution_primary direct
_atom_sites_solution_secondary difmap
_cell_angle_alpha 81.884(4)
_cell_angle_beta 89.636(4)
_cell_angle_gamma 65.688(3)
_cell_formula_units_Z 2
_cell_length_a 8.858(3)
_cell_length_b 9.351(3)
_cell_length_c 11.404(4)
_cell_measurement_temperature 90
_cell_volume 850.8(5)
_computing_cell_refinement Unknown
_computing_data_collection Unknown
_computing_data_reduction Unknown
_computing_molecular_graphics 'CrystalStructure 4.0'
_computing_publication_material 'CrystalStructure 4.0 (Rigaku, 2010)'
_computing_structure_refinement 'SHELXL97 (Sheldrick, 2008)'
_computing_structure_solution 'SIR92 (Altomare, et al., 1994)'
_diffrn_ambient_temperature 90
_diffrn_measured_fraction_theta_full 0.961
_diffrn_measured_fraction_theta_max 0.961
_diffrn_measurement_device_type 'Unknown CCD'
_diffrn_measurement_method \w
_diffrn_radiation_type 'Mo K\a'
_diffrn_radiation_wavelength 0.71069
_diffrn_reflns_av_R_equivalents 0.0165
_diffrn_reflns_limit_h_max 11
_diffrn_reflns_limit_h_min -10
_diffrn_reflns_limit_k_max 11
_diffrn_reflns_limit_k_min -10
_diffrn_reflns_limit_l_max 14
_diffrn_reflns_limit_l_min -6
_diffrn_reflns_number 4593
_diffrn_reflns_theta_full 26.70
_diffrn_reflns_theta_max 26.70
_diffrn_standards_number 0
_exptl_absorpt_coefficient_mu 0.135
_exptl_absorpt_correction_type none
_exptl_crystal_colour yellow
_exptl_crystal_density_diffrn 1.500
_exptl_crystal_density_method 'not measured'
_exptl_crystal_description plate
_exptl_crystal_F_000 392.00
_exptl_crystal_size_max 0.400
_exptl_crystal_size_mid 0.200
_exptl_crystal_size_min 0.100
_refine_diff_density_max 0.360
_refine_diff_density_min -0.240
_refine_ls_extinction_method none
_refine_ls_goodness_of_fit_ref 1.043
_refine_ls_hydrogen_treatment refxyz
_refine_ls_number_parameters 300
_refine_ls_number_reflns 3466
_refine_ls_number_restraints 0
_refine_ls_R_factor_gt 0.0343
_refine_ls_shift/su_max 0.000
_refine_ls_structure_factor_coef Fsqd
_refine_ls_weighting_details 'w = 1/[\s^2^(Fo^2^)+(0.0415P)^2^+0.2994P] where P=(Fo^2^+2Fc^2^)/3'
_refine_ls_weighting_scheme calc
_refine_ls_wR_factor_ref 0.0914
_reflns_number_gt 2923
_reflns_number_total 3466
_reflns_threshold_expression F^2^>2.0\s(F^2^)
_cod_data_source_file cg5001842_si_005.cif
_cod_data_source_block PE_anti
_cod_depositor_comments 'Adding full bibliography for 4510391--4510398.cif.'
_cod_original_cell_volume 850.7(5)
_cod_database_code 4510398

loop_
_symmetry_equiv_pos_site_id
_symmetry_equiv_pos_as_xyz
1 +X,+Y,+Z
2 -X,-Y,-Z

loop_
_atom_site_label
_atom_site_type_symbol
_atom_site_fract_x
_atom_site_fract_y
_atom_site_fract_z
_atom_site_U_iso_or_equiv
_atom_site_adp_type
_atom_site_occupancy
_atom_site_symmetry_multiplicity
_atom_site_calc_flag
C8 C 0.35654(16) 0.29817(16) 0.50096(12) 0.0183(3) Uani 1.0 2 d
C2 C 0.48285(16) 0.16297(15) 0.22365(12) 0.0185(3) Uani 1.0 2 d
C9 C 0.27087(16) 0.27398(15) 0.59830(12) 0.0180(3) Uani 1.0 2 d
C6 C 0.30073(16) 0.10365(15) 0.40352(11) 0.0173(3) Uani 1.0 2 d
C4 C 0.31983(16) 0.02837(15) 0.30174(12) 0.0186(3) Uani 1.0 2 d
C11 C 0.21429(16) 0.08002(15) 0.50461(12) 0.0191(3) Uani 1.0 2 d
C7 C 0.37564(15) 0.21319(15) 0.40492(12) 0.0175(3) Uani 1.0 2 d
C3 C 0.23545(18) -0.08044(16) 0.28927(12) 0.0226(3) Uani 1.0 2 d
C10 C 0.20131(16) 0.15973(15) 0.59802(12) 0.0191(3) Uani 1.0 2 d
C5 C 0.41168(16) 0.05614(16) 0.21131(12) 0.0195(3) Uani 1.0 2 d
C12 C 0.13206(16) 0.35266(15) 0.77988(12) 0.0194(3) Uani 1.0 2 d
C1 C 0.58834(17) 0.19638(16) 0.12866(12) 0.0213(3) Uani 1.0 2 d
C13 C -0.03522(17) 0.41901(16) 0.74232(13) 0.0224(3) Uani 1.0 2 d
C14 C -0.15376(18) 0.42238(17) 0.82361(14) 0.0263(4) Uani 1.0 2 d
C15 C -0.1061(2) 0.36225(18) 0.94188(15) 0.0302(4) Uani 1.0 2 d
C16 C 0.0597(3) 0.2986(2) 0.97935(14) 0.0333(4) Uani 1.0 2 d
C17 C 0.31907(18) 0.47149(17) 0.69873(13) 0.0231(3) Uani 1.0 2 d
C18 C 0.2012(2) 0.63197(18) 0.63325(15) 0.0288(4) Uani 1.0 2 d
F2 F 0.28077(11) -0.20354(9) 0.37743(7) 0.0276(2) Uani 1.0 2 d
F4 F 0.74446(10) 0.15199(12) 0.16893(8) 0.0353(3) Uani 1.0 2 d
F6 F 0.59556(12) 0.12022(12) 0.03644(8) 0.0354(3) Uani 1.0 2 d
F1 F 0.06952(10) -0.00339(11) 0.29026(8) 0.0327(3) Uani 1.0 2 d
F5 F 0.53112(12) 0.35060(10) 0.08532(9) 0.0379(3) Uani 1.0 2 d
F3 F 0.26826(13) -0.14117(12) 0.18829(8) 0.0385(3) Uani 1.0 2 d
C19 C 0.17931(19) 0.29272(18) 0.89855(13) 0.0266(4) Uani 1.0 2 d
N2 N 0.46673(13) 0.24031(13) 0.31420(10) 0.0182(3) Uani 1.0 2 d
N1 N 0.25676(14) 0.34793(13) 0.69717(10) 0.0196(3) Uani 1.0 2 d
H1 H 0.4051(19) 0.3723(18) 0.4950(14) 0.019(4) Uiso 1.0 2 d
H3 H 0.1661(19) 0.0006(18) 0.5088(13) 0.019(4) Uiso 1.0 2 d
H2 H 0.1464(19) 0.1401(18) 0.6663(14) 0.017(4) Uiso 1.0 2 d
H4 H 0.429(2) 0.005(2) 0.1439(16) 0.029(5) Uiso 1.0 2 d
H9 H -0.069(2) 0.464(2) 0.6611(16) 0.028(5) Uiso 1.0 2 d
H5 H 0.294(3) 0.249(2) 0.9217(16) 0.032(5) Uiso 1.0 2 d
H8 H -0.267(3) 0.466(2) 0.7985(15) 0.031(5) Uiso 1.0 2 d
H7 H -0.187(3) 0.369(3) 0.9963(17) 0.036(5) Uiso 1.0 2 d
H6 H 0.091(3) 0.257(3) 1.0619(18) 0.044(6) Uiso 1.0 2 d
H10 H 0.428(2) 0.4361(19) 0.6668(15) 0.025(4) Uiso 1.0 2 d
H11 H 0.337(2) 0.478(2) 0.7808(16) 0.030(5) Uiso 1.0 2 d
H13 H 0.180(3) 0.624(3) 0.5509(17) 0.034(5) Uiso 1.0 2 d
H12 H 0.095(3) 0.670(3) 0.6725(16) 0.038(5) Uiso 1.0 2 d
H14 H 0.247(2) 0.708(2) 0.6346(15) 0.031(5) Uiso 1.0 2 d

loop_
_atom_site_aniso_label
_atom_site_aniso_U_11
_atom_site_aniso_U_22
_atom_site_aniso_U_33
_atom_site_aniso_U_12
_atom_site_aniso_U_13
_atom_site_aniso_U_23
C8 0.0176(7) 0.0208(6) 0.0197(7) -0.0102(5) 0.0016(6) -0.0058(6)
C2 0.0162(6) 0.0204(7) 0.0173(7) -0.0059(5) 0.0005(5) -0.0031(6)
C9 0.0159(6) 0.0185(6) 0.0173(7) -0.0044(5) -0.0008(5) -0.0044(5)
C6 0.0165(6) 0.0179(6) 0.0170(7) -0.0065(5) 0.0000(5) -0.0033(5)
C4 0.0176(6) 0.0186(6) 0.0205(7) -0.0081(5) 0.0002(6) -0.0042(6)
C11 0.0191(7) 0.0188(6) 0.0209(7) -0.0090(5) 0.0017(6) -0.0040(6)
C7 0.0149(6) 0.0182(6) 0.0175(7) -0.0050(5) -0.0005(5) -0.0025(5)
C3 0.0269(8) 0.0257(7) 0.0201(7) -0.0144(6) 0.0034(6) -0.0084(6)
C10 0.0188(7) 0.0199(6) 0.0180(7) -0.0074(5) 0.0034(6) -0.0031(6)
C5 0.0208(7) 0.0211(7) 0.0172(7) -0.0081(6) 0.0008(6) -0.0068(6)
C12 0.0208(7) 0.0189(6) 0.0202(7) -0.0084(5) 0.0047(6) -0.0081(6)
C1 0.0223(7) 0.0239(7) 0.0196(7) -0.0105(6) 0.0018(6) -0.0064(6)
C13 0.0233(7) 0.0215(7) 0.0223(8) -0.0086(6) 0.0022(6) -0.0050(6)
C14 0.0214(7) 0.0228(7) 0.0371(9) -0.0093(6) 0.0069(7) -0.0115(7)
C15 0.0348(9) 0.0293(8) 0.0318(9) -0.0167(7) 0.0171(7) -0.0113(7)
C16 0.0411(10) 0.0365(9) 0.0205(8) -0.0152(7) 0.0058(7) -0.0022(7)
C17 0.0235(8) 0.0304(8) 0.0222(8) -0.0154(6) 0.0043(6) -0.0121(6)
C18 0.0326(9) 0.0277(8) 0.0325(9) -0.0174(7) 0.0052(7) -0.0089(7)
F2 0.0334(5) 0.0239(4) 0.0300(5) -0.0166(4) 0.0025(4) -0.0036(4)
F4 0.0210(5) 0.0606(7) 0.0261(5) -0.0198(5) 0.0039(4) -0.0032(5)
F6 0.0475(6) 0.0529(6) 0.0235(5) -0.0341(5) 0.0169(4) -0.0207(5)
F1 0.0236(5) 0.0346(5) 0.0449(6) -0.0166(4) -0.0037(4) -0.0075(4)
F5 0.0408(6) 0.0270(5) 0.0403(6) -0.0108(4) 0.0201(5) 0.0013(4)
F3 0.0629(7) 0.0507(6) 0.0271(5) -0.0438(6) 0.0164(5) -0.0221(5)
C19 0.0259(8) 0.0286(8) 0.0220(8) -0.0077(6) 0.0007(6) -0.0047(6)
N2 0.0178(6) 0.0202(6) 0.0173(6) -0.0081(5) 0.0009(5) -0.0044(5)
N1 0.0204(6) 0.0237(6) 0.0175(6) -0.0104(5) 0.0033(5) -0.0075(5)

loop_
_atom_type_symbol
_atom_type_description
_atom_type_scat_dispersion_real
_atom_type_scat_dispersion_imag
_atom_type_scat_source
C C 0.0033 0.0016
;
International Tables for Crystallography
(1992, Vol. C, Tables 4.2.6.8 and 6.1.1.4)
;
H H 0.0000 0.0000
;
International Tables for Crystallography
(1992, Vol. C, Table 6.1.1.4)
;
N N 0.0061 0.0033
;
International Tables for Crystallography
(1992, Vol. C, Tables 4.2.6.8 and 6.1.1.4)
;
F F 0.0171 0.0103
;
International Tables for Crystallography
(1992, Vol. C, Tables 4.2.6.8 and 6.1.1.4)
;

loop_
_geom_angle_atom_site_label_1
_geom_angle_atom_site_label_2
_geom_angle_atom_site_label_3
_geom_angle
_geom_angle_publ_flag
C9 C8 C7 121.27(16) yes
C5 C2 C1 120.13(13) yes
C5 C2 N2 125.36(14) yes
C1 C2 N2 114.51(15) yes
C8 C9 C10 117.70(14) yes
C8 C9 N1 123.30(16) yes
C10 C9 N1 118.91(13) yes
C4 C6 C11 125.83(16) yes
C4 C6 C7 117.07(13) yes
C11 C6 C7 117.11(13) yes
C6 C4 C3 120.56(13) yes
C6 C4 C5 120.58(16) yes
C3 C4 C5 118.84(14) yes
C6 C11 C10 121.41(16) yes
C8 C7 C6 120.60(13) yes
C8 C7 N2 117.53(15) yes
C6 C7 N2 121.88(13) yes
C4 C3 F2 112.91(13) yes
C4 C3 F1 111.44(12) yes
C4 C3 F3 112.15(14) yes
F2 C3 F1 106.15(13) yes
F2 C3 F3 106.71(12) yes
F1 C3 F3 107.08(13) yes
C9 C10 C11 121.84(14) yes
C2 C5 C4 117.36(14) yes
C13 C12 C19 119.83(14) yes
C13 C12 N1 120.77(12) yes
C19 C12 N1 119.40(13) yes
C2 C1 F4 112.21(11) yes
C2 C1 F6 112.32(15) yes
C2 C1 F5 112.18(11) yes
F4 C1 F6 106.58(11) yes
F4 C1 F5 106.40(14) yes
F6 C1 F5 106.74(11) yes
C12 C13 C14 119.88(13) yes
C13 C14 C15 120.11(15) yes
C14 C15 C16 119.94(16) yes
C15 C16 C19 120.38(15) yes
C18 C17 N1 112.83(14) yes
C12 C19 C16 119.85(14) yes
C2 N2 C7 117.71(15) yes
C9 N1 C12 120.37(14) yes
C9 N1 C17 120.61(13) yes
C12 N1 C17 115.12(12) yes
C9 C8 H1 122.2(10) no
C7 C8 H1 116.5(10) no
C6 C11 H3 119.4(9) no
C10 C11 H3 119.1(9) no
C9 C10 H2 117.6(12) no
C11 C10 H2 120.5(12) no
C2 C5 H4 120.5(13) no
C4 C5 H4 122.1(13) no
C12 C13 H9 120.1(11) no
C14 C13 H9 120.0(11) no
C13 C14 H8 120.2(11) no
C15 C14 H8 119.7(11) no
C14 C15 H7 119.4(11) no
C16 C15 H7 120.6(11) no
C15 C16 H6 119.0(13) no
C19 C16 H6 120.6(13) no
C18 C17 H10 111.4(9) no
C18 C17 H11 110.8(10) no
N1 C17 H10 109.1(12) no
N1 C17 H11 107.1(13) no
H10 C17 H11 105.2(15) no
C17 C18 H13 110.3(10) no
C17 C18 H12 109.7(10) no
C17 C18 H14 110.3(9) no
H13 C18 H12 109.0(16) no
H13 C18 H14 109.4(17) no
H12 C18 H14 108.2(17) no
C12 C19 H5 118.0(11) no
C16 C19 H5 122.1(11) no

loop_
_geom_bond_atom_site_label_1
_geom_bond_atom_site_label_2
_geom_bond_distance
_geom_bond_publ_flag
C8 C9 1.385(2) yes
C8 C7 1.411(3) yes
C2 C5 1.405(3) yes
C2 C1 1.509(3) yes
C2 N2 1.317(2) yes
C9 C10 1.437(3) yes
C9 N1 1.383(2) yes
C6 C4 1.415(2) yes
C6 C11 1.421(2) yes
C6 C7 1.433(3) yes
C4 C3 1.511(3) yes
C4 C5 1.371(2) yes
C11 C10 1.362(3) yes
C7 N2 1.3673(19) yes
C3 F2 1.3397(15) yes
C3 F1 1.3452(17) yes
C3 F3 1.3332(18) yes
C12 C13 1.393(2) yes
C12 C19 1.386(2) yes
C12 N1 1.4387(19) yes
C1 F4 1.3331(18) yes
C1 F6 1.3380(19) yes
C1 F5 1.3345(17) yes
C13 C14 1.390(3) yes
C14 C15 1.382(3) yes
C15 C16 1.382(3) yes
C16 C19 1.388(3) yes
C17 C18 1.5176(19) yes
C17 N1 1.473(3) yes
C8 H1 0.95(2) no
C11 H3 0.99(2) no
C10 H2 0.951(17) no
C5 H4 0.940(19) no
C13 H9 0.956(17) no
C14 H8 0.941(18) no
C15 H7 0.93(2) no
C16 H6 0.96(2) no
C17 H10 0.971(18) no
C17 H11 0.964(19) no
C18 H13 0.98(2) no
C18 H12 0.99(2) no
C18 H14 0.96(3) no
C19 H5 0.946(19) no

loop_
_geom_contact_atom_site_label_1
_geom_contact_atom_site_label_2
_geom_contact_distance
_geom_contact_publ_flag
_geom_contact_site_symmetry_2
C8 C2 3.573(3) no .
C8 C11 2.800(3) no .
C8 C17 2.899(3) no .
C8 C18 3.417(3) no .
C2 C6 2.737(2) no .
C9 C6 2.861(3) no .
C9 C13 3.071(2) no .
C9 C18 3.228(3) no .
C9 C19 3.525(3) no .
C6 F2 3.005(2) no .
C6 F1 2.992(2) no .
C4 N2 2.801(3) no .
C11 C3 3.020(3) no .
C11 F2 3.0447(19) no .
C11 F1 3.103(2) no .
C7 C10 2.787(2) no .
C7 C5 2.767(3) no .
C10 C12 2.839(3) no .
C10 C13 3.143(2) no .
C5 F2 3.438(2) no .
C5 F4 3.429(3) no .
C5 F6 2.7228(19) no .
C5 F1 3.394(2) no .
C5 F5 3.468(2) no .
C5 F3 2.675(3) no .
C12 C15 2.777(3) no .
C12 C18 3.172(3) no .
C13 C16 2.770(3) no .
C13 C17 3.393(3) no .
C13 C18 3.549(3) no .
C14 C19 2.775(3) no .
C17 C19 3.180(3) no .
F4 N2 2.8531(16) no .
F6 N2 3.5355(18) no .
F5 N2 2.8119(17) no .
C8 F2 3.2243(19) no 2_656
C2 C10 3.5293(17) no 2_656
C11 C7 3.5810(18) no 2_656
C11 N2 3.5472(16) no 2_656
C7 C11 3.5810(18) no 2_656
C10 C2 3.5293(17) no 2_656
C10 F4 3.5307(18) no 2_656
C10 F1 3.441(2) no 2_556
C5 F6 3.480(2) no 2_655
C14 F5 3.3902(18) no 2_566
C14 F3 3.203(3) no 2_556
C14 N2 3.3999(17) no 2_566
C15 C16 3.593(3) no 2_567
C15 F5 3.5965(19) no 2_566
C15 F3 3.447(3) no 2_556
C16 C15 3.593(3) no 2_567
C16 C16 3.569(3) no 2_567
C17 F2 3.5858(18) no 2_656
C18 F2 3.313(2) no 1_565
C18 F4 3.392(3) no 2_666
C18 F1 3.5418(19) no 2_566
F2 C8 3.2243(19) no 2_656
F2 C17 3.5858(18) no 2_656
F2 C18 3.313(2) no 1_545
F4 C10 3.5307(18) no 2_656
F4 C18 3.392(3) no 2_666
F4 F1 2.8903(14) no 1_655
F6 C5 3.480(2) no 2_655
F6 F6 3.506(2) no 2_655
F6 F3 2.8416(15) no 2_655
F6 C19 3.508(2) no 2_656
F1 C10 3.441(2) no 2_556
F1 C18 3.5418(19) no 2_566
F1 F4 2.8903(14) no 1_455
F5 C14 3.3902(18) no 2_566
F5 C15 3.5965(19) no 2_566
F5 F5 3.0178(15) no 2_665
F3 C14 3.203(3) no 2_556
F3 C15 3.447(3) no 2_556
F3 F6 2.8416(15) no 2_655
C19 F6 3.508(2) no 2_656
N2 C11 3.5472(16) no 2_656
N2 C14 3.3999(17) no 2_566
C8 H2 3.262(18) no .
C8 H10 2.65(2) no .
C8 H13 2.931(18) no .
C9 H3 3.34(2) no .
C9 H9 2.942(16) no .
C9 H10 2.63(3) no .
C9 H11 3.22(2) no .
C9 H13 3.00(2) no .
C6 H1 3.30(2) no .
C6 H2 3.289(16) no .
C6 H4 3.282(18) no .
C4 H3 2.753(16) no .
C7 H3 3.338(19) no .
C3 H3 2.712(16) no .
C3 H4 2.65(2) no .
C10 H1 3.295(19) no .
C10 H9 3.048(16) no .
C12 H2 2.482(18) no .
C12 H8 3.259(19) no .
C12 H6 3.27(2) no .
C12 H10 3.24(2) no .
C12 H11 2.53(3) no .
C12 H13 3.52(2) no .
C12 H12 2.93(2) no .
C1 H4 2.69(3) no .
C13 H2 2.703(15) no .
C13 H5 3.246(18) no .
C13 H7 3.24(2) no .
C13 H11 3.60(2) no .
C13 H12 3.02(3) no .
C14 H2 3.571(15) no .
C14 H6 3.256(19) no .
C15 H9 3.264(18) no .
C15 H5 3.27(2) no .
C16 H8 3.242(17) no .
C17 H1 2.616(16) no .
C17 H9 3.49(2) no .
C17 H5 3.119(19) no .
C18 H1 3.013(15) no .
C18 H9 3.35(3) no .
F2 H3 2.473(16) no .
F6 H4 2.40(2) no .
F1 H3 2.651(16) no .
F3 H4 2.36(3) no .
C19 H2 3.249(18) no .
C19 H9 3.268(17) no .
C19 H7 3.25(2) no .
C19 H11 2.84(2) no .
N2 H1 2.494(17) no .
N2 H4 3.25(2) no .
N1 H1 2.674(16) no .
N1 H2 2.57(2) no .
N1 H9 2.641(17) no .
N1 H5 2.571(17) no .
N1 H13 2.692(18) no .
N1 H12 2.722(18) no .
N1 H14 3.31(2) no .
H1 H10 2.16(3) no .
H1 H11 3.51(3) no .
H1 H13 2.54(3) no .
H1 H14 3.48(3) no .
H3 H2 2.33(3) no .
H2 H9 2.83(2) no .
H9 H8 2.34(3) no .
H9 H13 3.29(3) no .
H9 H12 2.86(4) no .
H5 H6 2.38(3) no .
H5 H11 2.65(3) no .
H8 H7 2.31(3) no .
H7 H6 2.32(3) no .
H10 H13 2.42(2) no .
H10 H12 2.87(3) no .
H10 H14 2.36(3) no .
H11 H13 2.85(3) no .
H11 H12 2.36(3) no .
H11 H14 2.38(3) no .
C8 H9 3.015(15) no 2_566
C2 H2 3.432(13) no 2_656
C2 H8 3.169(17) no 2_566
C2 H14 3.57(3) no 2_666
C9 H9 3.516(16) no 2_566
C6 H12 3.306(18) no 2_566
C4 H6 3.319(18) no 1_554
C11 H13 3.441(15) no 2_566
C11 H12 3.243(17) no 2_566
C11 H14 3.47(2) no 1_545
C7 H9 3.113(14) no 2_566
C7 H8 3.314(17) no 2_566
C3 H6 3.569(19) no 1_554
C3 H10 3.403(14) no 2_656
C10 H13 3.444(17) no 2_566
C5 H5 3.473(17) no 1_554
C5 H5 3.506(17) no 2_656
C5 H6 3.044(18) no 1_554
C1 H2 3.577(13) no 2_656
C1 H5 3.37(2) no 1_554
C1 H8 3.474(16) no 2_566
C1 H7 3.28(3) no 1_654
C1 H14 3.46(2) no 2_666
C18 H3 3.426(17) no 1_565
F2 H1 2.853(14) no 2_656
F2 H8 3.42(2) no 2_556
F2 H10 2.703(15) no 2_656
F2 H13 2.75(2) no 1_545
F2 H14 2.979(17) no 1_545
F4 H2 2.885(15) no 2_656
F4 H7 2.87(2) no 1_654
F4 H11 3.37(2) no 2_666
F4 H12 3.30(3) no 2_666
F4 H14 2.76(2) no 2_666
F6 H4 2.56(2) no 2_655
F6 H5 2.695(18) no 1_554
F6 H5 3.139(19) no 2_656
F6 H7 3.56(3) no 1_654
F1 H3 3.085(16) no 2_556
F1 H2 2.71(2) no 2_556
F1 H6 3.37(2) no 1_554
F1 H12 2.942(19) no 2_566
F1 H14 3.239(16) no 2_566
F5 H5 3.32(3) no 1_554
F5 H8 2.733(17) no 2_566
F5 H7 2.75(3) no 1_654
F5 H7 3.131(16) no 2_566
F5 H11 2.92(3) no 2_666
F3 H8 3.03(2) no 2_556
F3 H7 3.47(3) no 2_556
F3 H6 3.482(19) no 1_554
F3 H10 3.199(14) no 2_656
F3 H11 3.591(15) no 2_656
C19 H4 3.527(15) no 2_656
C19 H7 3.57(3) no 2_567
N2 H3 3.534(14) no 2_656
N2 H9 3.511(15) no 2_566
N2 H8 2.711(15) no 2_566
N2 H10 3.55(2) no 2_666
N2 H14 2.84(3) no 2_666
N1 H4 3.570(14) no 2_656
H1 F2 2.853(14) no 2_656
H1 H1 3.45(3) no 2_666
H1 H9 3.15(3) no 2_566
H1 H8 3.48(3) no 2_566
H1 H10 3.16(3) no 2_666
H1 H14 3.25(3) no 2_666
H3 C18 3.426(17) no 1_545
H3 F1 3.085(16) no 2_556
H3 N2 3.534(14) no 2_656
H3 H3 2.96(3) no 2_556
H3 H13 3.44(3) no 1_545
H3 H13 3.56(2) no 2_566
H3 H12 3.39(2) no 2_566
H3 H14 2.71(3) no 1_545
H2 C2 3.432(13) no 2_656
H2 C1 3.577(13) no 2_656
H2 F4 2.885(15) no 2_656
H2 F1 2.71(2) no 2_556
H2 H13 3.56(3) no 2_566
H4 F6 2.56(2) no 2_655
H4 C19 3.527(15) no 2_656
H4 N1 3.570(14) no 2_656
H4 H4 3.51(3) no 2_655
H4 H5 3.03(3) no 1_554
H4 H5 2.81(3) no 2_656
H4 H6 3.00(3) no 1_554
H9 C8 3.015(15) no 2_566
H9 C9 3.516(16) no 2_566
H9 C7 3.113(14) no 2_566
H9 N2 3.511(15) no 2_566
H9 H1 3.15(3) no 2_566
H9 H13 2.96(3) no 2_566
H5 C5 3.473(17) no 1_556
H5 C5 3.506(17) no 2_656
H5 C1 3.37(2) no 1_556
H5 F6 2.695(18) no 1_556
H5 F6 3.139(19) no 2_656
H5 F5 3.32(3) no 1_556
H5 H4 3.03(3) no 1_556
H5 H4 2.81(3) no 2_656
H5 H7 3.57(3) no 2_567
H8 C2 3.169(17) no 2_566
H8 C7 3.314(17) no 2_566
H8 C1 3.474(16) no 2_566
H8 F2 3.42(2) no 2_556
H8 F5 2.733(17) no 2_566
H8 F3 3.03(2) no 2_556
H8 N2 2.711(15) no 2_566
H8 H1 3.48(3) no 2_566
H8 H10 3.23(3) no 1_455
H8 H11 3.47(3) no 1_455
H7 C1 3.28(3) no 1_456
H7 F4 2.87(2) no 1_456
H7 F6 3.56(3) no 1_456
H7 F5 2.75(3) no 1_456
H7 F5 3.131(16) no 2_566
H7 F3 3.47(3) no 2_556
H7 C19 3.57(3) no 2_567
H7 H5 3.57(3) no 2_567
H7 H11 3.12(3) no 2_567
H6 C4 3.319(18) no 1_556
H6 C3 3.569(19) no 1_556
H6 C5 3.044(18) no 1_556
H6 F1 3.37(2) no 1_556
H6 F3 3.482(19) no 1_556
H6 H4 3.00(3) no 1_556
H6 H12 3.46(3) no 2_567
H10 C3 3.403(14) no 2_656
H10 F2 2.703(15) no 2_656
H10 F3 3.199(14) no 2_656
H10 N2 3.55(2) no 2_666
H10 H1 3.16(3) no 2_666
H10 H8 3.23(3) no 1_655
H11 F4 3.37(2) no 2_666
H11 F5 2.92(3) no 2_666
H11 F3 3.591(15) no 2_656
H11 H8 3.47(3) no 1_655
H11 H7 3.12(3) no 2_567
H13 C11 3.441(15) no 2_566
H13 C10 3.444(17) no 2_566
H13 F2 2.75(2) no 1_565
H13 H3 3.44(3) no 1_565
H13 H3 3.56(2) no 2_566
H13 H2 3.56(3) no 2_566
H13 H9 2.96(3) no 2_566
H12 C6 3.306(18) no 2_566
H12 C11 3.243(17) no 2_566
H12 F4 3.30(3) no 2_666
H12 F1 2.942(19) no 2_566
H12 H3 3.39(2) no 2_566
H12 H6 3.46(3) no 2_567
H14 C2 3.57(3) no 2_666
H14 C11 3.47(2) no 1_565
H14 C1 3.46(2) no 2_666
H14 F2 2.979(17) no 1_565
H14 F4 2.76(2) no 2_666
H14 F1 3.239(16) no 2_566
H14 N2 2.84(3) no 2_666
H14 H1 3.25(3) no 2_666
H14 H3 2.71(3) no 1_565

loop_
_geom_torsion_atom_site_label_1
_geom_torsion_atom_site_label_2
_geom_torsion_atom_site_label_3
_geom_torsion_atom_site_label_4
_geom_torsion
_geom_torsion_publ_flag
C9 C8 C7 C6 2.53(16) no
C9 C8 C7 N2 -177.83(9) no
C7 C8 C9 C10 -0.27(16) no
C7 C8 C9 N1 176.34(9) no
C5 C2 C1 F4 -117.26(13) no
C5 C2 C1 F6 2.79(15) no
C5 C2 C1 F5 123.03(13) no
C1 C2 C5 C4 178.73(9) no
C5 C2 N2 C7 1.11(16) no
N2 C2 C5 C4 -0.98(17) no
C1 C2 N2 C7 -178.62(8) no
N2 C2 C1 F4 62.49(14) no
N2 C2 C1 F6 -177.47(9) no
N2 C2 C1 F5 -57.23(15) no
C8 C9 C10 C11 -1.70(16) no
C8 C9 N1 C12 163.15(10) no
C8 C9 N1 C17 6.47(16) no
C10 C9 N1 C12 -20.29(14) no
C10 C9 N1 C17 -176.97(9) no
N1 C9 C10 C11 -178.45(9) no
C4 C6 C11 C10 -179.30(10) no
C11 C6 C4 C3 4.25(16) no
C11 C6 C4 C5 -177.47(10) no
C4 C6 C7 C8 177.36(9) no
C4 C6 C7 N2 -2.26(15) no
C7 C6 C4 C3 -175.93(9) no
C7 C6 C4 C5 2.35(15) no
C11 C6 C7 C8 -2.80(15) no
C11 C6 C7 N2 177.58(9) no
C7 C6 C11 C10 0.89(15) no
C6 C4 C3 F2 -59.03(14) no
C6 C4 C3 F1 60.33(14) no
C6 C4 C3 F3 -179.63(9) no
C6 C4 C5 C2 -0.86(16) no
C3 C4 C5 C2 177.46(9) no
C5 C4 C3 F2 122.65(12) no
C5 C4 C3 F1 -117.98(12) no
C5 C4 C3 F3 2.06(15) no
C6 C11 C10 C9 1.37(16) no
C8 C7 N2 C2 -179.05(9) no
C6 C7 N2 C2 0.59(15) no
C13 C12 C19 C16 0.2(3) no
C19 C12 C13 C14 -1.1(3) no
C13 C12 N1 C9 -57.18(17) no
C13 C12 N1 C17 100.71(16) no
N1 C12 C13 C14 179.98(12) no
C19 C12 N1 C9 123.89(15) no
C19 C12 N1 C17 -78.22(15) no
N1 C12 C19 C16 179.15(13) no
C12 C13 C14 C15 1.0(3) no
C13 C14 C15 C16 -0.0(3) no
C14 C15 C16 C19 -0.9(3) no
C15 C16 C19 C12 0.8(3) no
C18 C17 N1 C9 79.49(14) no
C18 C17 N1 C12 -78.35(14) no
